data_7240691
loop_
_publ_author_name
'Al-Taie, Zahraa S.'
'Anetts, Simon R.'
'Christensen, Jeppe'
'Coles, Simon J.'
'Horton, Peter N.'
'Evans, Daniel M.'
'Jones, Leigh F.'
'de Kleijne, Frank F. J.'
'Ledbetter, Shaun M.'
'Mehdar, Yassin T. H.'
'Murphy, Patrick J.'
'Wilson, Jack A.'

_publ_section_title
;
 Proline derived guanidine catalysts forge extensive H-bonded
 architectures: a solution and solid state study
;
_journal_issue 38
_journal_name_full 'RSC Advances'
_journal_page_first 22397
_journal_page_last 22416
_journal_paper_doi 10.1039/C9RA07508A
_journal_volume 10
_journal_year 2020
_chemical_absolute_configuration syn
_chemical_formula_moiety 'C13 H24 N4 O3'
_chemical_formula_sum 'C13 H24 N4 O3'
_chemical_formula_weight 284.36
_space_group_crystal_system triclinic
_space_group_IT_number 1
_space_group_name_Hall 'P 1'
_space_group_name_H-M_alt 'P 1'
_atom_sites_solution_hydrogens mixed
_audit_creation_method SHELXL-2014/7
_audit_update_record
;
2019-09-10 deposited with the CCDC.	2020-02-25 downloaded from the CCDC.
;
_cell_angle_alpha 68.200(2)
_cell_angle_beta 89.701(2)
_cell_angle_gamma 86.138(2)
_cell_formula_units_Z 2
_cell_length_a 9.1851(3)
_cell_length_b 9.3856(2)
_cell_length_c 9.6867(3)
_cell_measurement_reflns_used 11418
_cell_measurement_temperature 100(2)
_cell_measurement_theta_max 69.5390
_cell_measurement_theta_min 4.8060
_cell_volume 773.41(4)
_computing_cell_refinement 'CrysAlisPro 1.171.39.31c (Rigaku Oxford Diffraction, 2017)'
_computing_data_collection 'CrysAlisPro 1.171.39.31c (Rigaku Oxford Diffraction, 2017)'
_computing_data_reduction 'CrysAlisPro 1.171.39.31c (Rigaku Oxford Diffraction, 2017)'
_computing_structure_refinement 'SHELXL-2014/7 (Sheldrick, 2014)'
_computing_structure_solution 'SHELXT (G. M. Sheldrick Acta Cryst. (2015). A71, 3-8)'
_diffrn_ambient_temperature 100(2)
_diffrn_detector 'hybrid pixel detector'
_diffrn_detector_area_resol_mean 10
_diffrn_detector_dtime 0.000
_diffrn_detector_type 'Rigaku, HyPix 6000'
_diffrn_measured_fraction_theta_full 0.997
_diffrn_measured_fraction_theta_max 0.982
_diffrn_measurement_details
;
Data collection strategy using shutter-less operation of detector. 
;
_diffrn_measurement_device 'four-circle diffractometer'
_diffrn_measurement_device_details 'Rigaku, AFC11 quarter \c goniometer'
_diffrn_measurement_method 'profile data from \w-scans'
_diffrn_measurement_specimen_support 'MiTeGen loops'
_diffrn_radiation_collimation '0.3 mm, Varimax focusing mirrors'
_diffrn_radiation_probe x-ray
_diffrn_radiation_type 'Cu K\a'
_diffrn_radiation_wavelength 1.54184
_diffrn_radiation_wavelength_determination fundamental
_diffrn_reflns_av_R_equivalents 0.0619
_diffrn_reflns_av_unetI/netI 0.0321
_diffrn_reflns_Laue_measured_fraction_full 0.997
_diffrn_reflns_Laue_measured_fraction_max 0.982
_diffrn_reflns_limit_h_max 10
_diffrn_reflns_limit_h_min -10
_diffrn_reflns_limit_k_max 11
_diffrn_reflns_limit_k_min -11
_diffrn_reflns_limit_l_max 11
_diffrn_reflns_limit_l_min -11
_diffrn_reflns_number 26740
_diffrn_reflns_point_group_measured_fraction_full 0.928
_diffrn_reflns_point_group_measured_fraction_max 0.909
_diffrn_reflns_theta_full 67.684
_diffrn_reflns_theta_max 70.430
_diffrn_reflns_theta_min 4.827
_diffrn_source 'Rotating anode'
_diffrn_source_current 30.0
_diffrn_source_power 1.2
_diffrn_source_target Cu
_diffrn_source_type 'Rigaku 007 HF'
_diffrn_source_voltage 40.0
_exptl_absorpt_coefficient_mu 0.721
_exptl_absorpt_correction_T_max 1.00000
_exptl_absorpt_correction_T_min 0.61151
_exptl_absorpt_correction_type multi-scan
_exptl_absorpt_process_details
;
CrysAlisPro 1.171.39.31c (Rigaku Oxford Diffraction, 2017)
Empirical absorption correction using spherical harmonics,
 implemented in SCALE3 ABSPACK scaling algorithm.
;
_exptl_crystal_colour colourless
_exptl_crystal_density_diffrn 1.221
_exptl_crystal_description block
_exptl_crystal_F_000 308
_exptl_crystal_size_max 0.2
_exptl_crystal_size_mid 0.1
_exptl_crystal_size_min 0.1
_refine_diff_density_max 0.722
_refine_diff_density_min -0.248
_refine_diff_density_rms 0.073
_refine_ls_abs_structure_details
;
 Flack x determined using 2158 quotients [(I+)-(I-)]/[(I+)+(I-)]
 (Parsons, Flack and Wagner, Acta Cryst. B69 (2013) 249-259).
;
_refine_ls_abs_structure_Flack 0.03(11)
_refine_ls_extinction_method none
_refine_ls_goodness_of_fit_ref 1.077
_refine_ls_hydrogen_treatment mixed
_refine_ls_matrix_type full
_refine_ls_number_parameters 387
_refine_ls_number_reflns 5379
_refine_ls_number_restraints 3
_refine_ls_restrained_S_all 1.077
_refine_ls_R_factor_all 0.0627
_refine_ls_R_factor_gt 0.0609
_refine_ls_shift/su_max 0.000
_refine_ls_shift/su_mean 0.000
_refine_ls_structure_factor_coef Fsqd
_refine_ls_weighting_details 'w=1/[\s^2^(Fo^2^)+(0.1448P)^2^] where P=(Fo^2^+2Fc^2^)/3'
_refine_ls_weighting_scheme calc
_refine_ls_wR_factor_gt 0.1724
_refine_ls_wR_factor_ref 0.1750
_reflns_Friedel_coverage 0.851
_reflns_Friedel_fraction_full 0.859
_reflns_Friedel_fraction_max 0.836
_reflns_number_gt 5050
_reflns_number_total 5379
_reflns_threshold_expression 'I > 2\s(I)'
_cod_data_source_file c9ra07508a2.cif
_cod_data_source_block shelx_CCDC5
_cod_depositor_comments 'Adding full bibliography for 7240683--7240703.cif.'
_cod_database_code 7240691
_shelx_space_group_comment
;
The symmetry employed for this shelxl refinement is uniquely defined
by the following loop, which should always be used as a source of
symmetry information in preference to the above space-group names.
They are only intended as comments.
;

loop_
_space_group_symop_operation_xyz
'x, y, z'

loop_
_atom_site_label
_atom_site_type_symbol
_atom_site_fract_x
_atom_site_fract_y
_atom_site_fract_z
_atom_site_U_iso_or_equiv
_atom_site_adp_type
_atom_site_occupancy
_atom_site_site_symmetry_order
_atom_site_calc_flag
_atom_site_refinement_flags_posn
_atom_site_refinement_flags_adp
_atom_site_refinement_flags_occupancy
_atom_site_disorder_assembly
_atom_site_disorder_group
O6 O 1.1608(3) 0.6013(3) 0.7050(2) 0.0312(6) Uani 1 1 d . . . . .
O1 O 0.4004(3) 0.6422(3) 0.4229(3) 0.0331(6) Uani 1 1 d . . . . .
O2 O -0.0670(3) 0.6058(3) 0.1938(3) 0.0347(6) Uani 1 1 d . . . . .
O3 O -0.1597(3) 0.3711(3) 0.2846(3) 0.0327(6) Uani 1 1 d . . . . .
O4 O 0.5990(3) 0.3385(3) 0.5598(3) 0.0329(6) Uani 1 1 d . . . . .
O5 O 1.0672(3) 0.3672(3) 0.7928(3) 0.0348(6) Uani 1 1 d . . . . .
N2 N 0.1852(3) 0.6167(3) 0.3196(3) 0.0290(6) Uani 1 1 d . . . . .
N8 N 0.9465(3) 0.5854(3) 0.6139(3) 0.0309(7) Uani 1 1 d . . . . .
N1 N 0.1835(4) 0.9265(3) 0.1383(3) 0.0339(7) Uani 1 1 d . . . . .
N7 N 0.7214(4) 0.6028(4) 0.5108(3) 0.0346(7) Uani 1 1 d . . . . .
N6 N 0.8193(3) 0.3590(3) 0.6584(3) 0.0298(7) Uani 1 1 d . . . . .
N4 N 0.0576(3) 0.3882(3) 0.3703(3) 0.0310(7) Uani 1 1 d . . . . .
N3 N 0.2826(3) 0.3753(3) 0.4730(3) 0.0337(7) Uani 1 1 d . . . . .
C20 C 0.8323(4) 0.5175(4) 0.5950(3) 0.0286(7) Uani 1 1 d . . . . .
C22 C 1.0581(4) 0.5045(4) 0.7112(4) 0.0298(7) Uani 1 1 d . . . . .
N5 N 0.8761(4) 0.0479(4) 0.7684(4) 0.0414(7) Uani 1 1 d . . . . .
C6 C 0.2887(4) 0.6982(4) 0.3478(4) 0.0293(7) Uani 1 1 d . . . . .
C19 C 0.7098(4) 0.2791(4) 0.6339(4) 0.0284(7) Uani 1 1 d . . . . .
C2 C 0.1162(4) 1.0781(4) 0.1231(4) 0.0386(8) Uani 1 1 d . . . . .
H2A H 0.0458 1.1159 0.0410 0.046 Uiso 1 1 calc R U . . .
H2B H 0.1895 1.1521 0.1067 0.046 Uiso 1 1 calc R U . . .
C26 C 1.2097(5) 0.5344(5) 0.9688(4) 0.0382(8) Uani 1 1 d . . . . .
H26A H 1.1485 0.6239 0.9621 0.057 Uiso 1 1 calc R U . . .
H26B H 1.2854 0.5167 1.0425 0.057 Uiso 1 1 calc R U . . .
H26C H 1.1522 0.4467 0.9966 0.057 Uiso 1 1 calc R U . . .
C12 C -0.3758(4) 0.5473(5) 0.1691(4) 0.0374(8) Uani 1 1 d . . . . .
H12A H -0.4156 0.5262 0.2660 0.056 Uiso 1 1 calc R U . . .
H12B H -0.4539 0.5659 0.0977 0.056 Uiso 1 1 calc R U . . .
H12C H -0.3205 0.6365 0.1425 0.056 Uiso 1 1 calc R U . . .
C11 C -0.3605(4) 0.2660(5) 0.2234(4) 0.0395(9) Uani 1 1 d . . . . .
H11A H -0.2972 0.1799 0.2245 0.059 Uiso 1 1 calc R U . . .
H11B H -0.4420 0.2794 0.1570 0.059 Uiso 1 1 calc R U . . .
H11C H -0.3952 0.2475 0.3218 0.059 Uiso 1 1 calc R U . . .
C5 C 0.2527(4) 0.8713(4) 0.2853(4) 0.0326(8) Uani 1 1 d . . . . .
H5 H 0.3422 0.9239 0.2810 0.039 Uiso 1 1 calc R U . . .
C10 C -0.2772(4) 0.4102(4) 0.1708(4) 0.0333(8) Uani 1 1 d . . . . .
C9 C -0.0550(4) 0.4690(4) 0.2763(4) 0.0306(8) Uani 1 1 d . . . . .
C23 C 1.2781(4) 0.5597(4) 0.8186(4) 0.0314(8) Uani 1 1 d . . . . .
C3 C 0.0422(5) 1.0501(4) 0.2694(4) 0.0419(9) Uani 1 1 d . . . . .
H3A H -0.0560 1.0191 0.2667 0.050 Uiso 1 1 calc R U . . .
H3B H 0.0379 1.1416 0.2937 0.050 Uiso 1 1 calc R U . . .
C7 C 0.1718(4) 0.4575(4) 0.3867(4) 0.0307(8) Uani 1 1 d . . . . .
C21 C 0.7272(5) 0.7677(4) 0.4313(5) 0.0454(10) Uani 1 1 d . . . . .
H21A H 0.7432 0.8161 0.5010 0.068 Uiso 1 1 calc R U . . .
H21B H 0.6365 0.8092 0.3782 0.068 Uiso 1 1 calc R U . . .
H21C H 0.8056 0.7866 0.3623 0.068 Uiso 1 1 calc R U . . .
C1 C 0.2858(6) 0.9322(5) 0.0231(5) 0.0543(12) Uani 1 1 d . . . . .
H1A H 0.3594 1.0008 0.0212 0.082 Uiso 1 1 calc R U . . .
H1B H 0.2352 0.9684 -0.0714 0.082 Uiso 1 1 calc R U . . .
H1C H 0.3310 0.8311 0.0429 0.082 Uiso 1 1 calc R U . . .
C25 C 1.3747(4) 0.4202(4) 0.8199(4) 0.0357(8) Uani 1 1 d . . . . .
H25A H 1.3187 0.3312 0.8505 0.054 Uiso 1 1 calc R U . . .
H25B H 1.4555 0.4026 0.8881 0.054 Uiso 1 1 calc R U . . .
H25C H 1.4106 0.4390 0.7219 0.054 Uiso 1 1 calc R U . . .
C18 C 0.7298(4) 0.1057(4) 0.7128(4) 0.0340(8) Uani 1 1 d . . . . .
H18 H 0.7007 0.0567 0.6448 0.041 Uiso 1 1 calc R U . . .
C13 C -0.2104(4) 0.4379(5) 0.0195(4) 0.0368(8) Uani 1 1 d . . . . .
H13A H -0.1561 0.5280 -0.0094 0.055 Uiso 1 1 calc R U . . .
H13B H -0.2867 0.4526 -0.0528 0.055 Uiso 1 1 calc R U . . .
H13C H -0.1464 0.3506 0.0254 0.055 Uiso 1 1 calc R U . . .
C14 C 0.9594(5) -0.0023(5) 0.6653(5) 0.0473(9) Uani 1 1 d . . . . .
H14A H 0.9144 -0.0862 0.6528 0.071 Uiso 1 1 calc R U . . .
H14B H 1.0571 -0.0353 0.7038 0.071 Uiso 1 1 calc R U . . .
H14C H 0.9618 0.0815 0.5710 0.071 Uiso 1 1 calc R U . . .
C24 C 1.3646(4) 0.7021(4) 0.7653(4) 0.0358(8) Uani 1 1 d . . . . .
H24A H 1.4037 0.7159 0.6694 0.054 Uiso 1 1 calc R U . . .
H24B H 1.4432 0.6897 0.8347 0.054 Uiso 1 1 calc R U . . .
H24C H 1.3017 0.7906 0.7582 0.054 Uiso 1 1 calc R U . . .
C4 C 0.1406(4) 0.9183(4) 0.3831(4) 0.0376(8) Uani 1 1 d . . . . .
H4A H 0.1889 0.9541 0.4518 0.045 Uiso 1 1 calc R U . . .
H4B H 0.0840 0.8326 0.4393 0.045 Uiso 1 1 calc R U . . .
C8 C 0.2779(5) 0.2119(4) 0.5587(5) 0.0470(11) Uani 1 1 d . . . . .
H8A H 0.2056 0.1964 0.6340 0.070 Uiso 1 1 calc R U . . .
H8B H 0.3717 0.1711 0.6050 0.070 Uiso 1 1 calc R U . . .
H8C H 0.2532 0.1603 0.4940 0.070 Uiso 1 1 calc R U . . .
C16 C 0.7393(6) -0.0095(6) 0.9825(5) 0.0523(11) Uani 1 1 d . . . . .
H16A H 0.6991 -0.0891 1.0667 0.063 Uiso 1 1 calc R U . . .
H16B H 0.7707 0.0707 1.0136 0.063 Uiso 1 1 calc R U . . .
C15 C 0.8658(5) -0.0762(5) 0.9126(5) 0.0466(10) Uani 1 1 d . . . . .
H15A H 0.9557 -0.0947 0.9707 0.056 Uiso 1 1 calc R U . . .
H15B H 0.8417 -0.1708 0.9022 0.056 Uiso 1 1 calc R U . . .
C17 C 0.6300(5) 0.0549(5) 0.8521(5) 0.0503(10) Uani 1 1 d . . . . .
H17A H 0.5702 0.1419 0.8575 0.060 Uiso 1 1 calc R U . . .
H17B H 0.5670 -0.0232 0.8499 0.060 Uiso 1 1 calc R U . . .
H7 H 0.660(5) 0.563(4) 0.497(4) 0.017(9) Uiso 1 1 d . . . . .
H3 H 0.354(5) 0.431(5) 0.489(4) 0.024(9) Uiso 1 1 d . . . . .
H6 H 0.891(6) 0.311(6) 0.705(5) 0.038(11) Uiso 1 1 d . . . . .
H2 H 0.107(7) 0.674(8) 0.252(8) 0.077(19) Uiso 1 1 d . . . . .

loop_
_atom_site_aniso_label
_atom_site_aniso_U_11
_atom_site_aniso_U_22
_atom_site_aniso_U_33
_atom_site_aniso_U_23
_atom_site_aniso_U_13
_atom_site_aniso_U_12
O6 0.0279(14) 0.0283(11) 0.0280(11) 0.0001(9) -0.0114(10) -0.0002(10)
O1 0.0277(14) 0.0299(12) 0.0362(13) -0.0069(10) -0.0085(11) 0.0035(10)
O2 0.0328(15) 0.0270(12) 0.0349(12) -0.0017(10) -0.0102(11) 0.0045(10)
O3 0.0277(14) 0.0291(12) 0.0347(13) -0.0051(10) -0.0091(10) 0.0035(10)
O4 0.0272(14) 0.0306(12) 0.0324(12) -0.0027(10) -0.0094(10) 0.0031(10)
O5 0.0337(15) 0.0279(12) 0.0310(12) 0.0024(10) -0.0106(10) -0.0004(10)
N2 0.0286(17) 0.0224(13) 0.0303(14) -0.0041(11) -0.0056(12) 0.0038(11)
N8 0.0295(17) 0.0265(14) 0.0279(13) -0.0006(11) -0.0079(12) 0.0023(12)
N1 0.0405(17) 0.0251(13) 0.0258(13) 0.0012(10) -0.0026(12) 0.0065(11)
N7 0.0286(18) 0.0275(15) 0.0375(16) -0.0005(12) -0.0140(13) -0.0008(13)
N6 0.0271(18) 0.0259(14) 0.0269(13) 0.0003(11) -0.0073(12) 0.0039(12)
N4 0.0281(17) 0.0266(14) 0.0320(14) -0.0039(12) -0.0085(12) 0.0006(12)
N3 0.0303(18) 0.0205(14) 0.0403(16) 0.0000(12) -0.0123(13) 0.0008(12)
C20 0.029(2) 0.0268(16) 0.0229(14) -0.0021(13) -0.0037(13) 0.0018(14)
C22 0.028(2) 0.0297(16) 0.0254(15) -0.0038(13) -0.0051(13) 0.0025(14)
N5 0.0399(18) 0.0334(14) 0.0413(17) -0.0036(12) -0.0089(13) 0.0030(12)
C6 0.030(2) 0.0281(16) 0.0245(15) -0.0046(12) -0.0020(13) 0.0059(14)
C19 0.0269(19) 0.0281(17) 0.0256(15) -0.0051(13) -0.0024(13) 0.0003(14)
C2 0.040(2) 0.0252(16) 0.0390(18) 0.0000(14) -0.0099(15) 0.0037(14)
C26 0.037(2) 0.042(2) 0.0308(17) -0.0082(16) -0.0057(15) 0.0015(16)
C12 0.031(2) 0.0395(19) 0.0362(18) -0.0087(15) -0.0092(15) 0.0068(16)
C11 0.033(2) 0.0393(19) 0.044(2) -0.0124(16) -0.0084(16) -0.0037(16)
C5 0.035(2) 0.0229(15) 0.0326(17) -0.0024(13) -0.0116(14) 0.0000(13)
C10 0.0241(19) 0.0403(18) 0.0332(17) -0.0118(15) -0.0100(13) 0.0035(15)
C9 0.032(2) 0.0261(15) 0.0283(16) -0.0048(13) -0.0060(14) 0.0042(14)
C23 0.0243(19) 0.0324(17) 0.0306(16) -0.0045(13) -0.0080(13) 0.0027(14)
C3 0.045(2) 0.0301(17) 0.041(2) -0.0040(15) -0.0059(16) 0.0121(16)
C7 0.033(2) 0.0250(16) 0.0271(16) -0.0023(13) -0.0065(14) 0.0028(15)
C21 0.043(2) 0.0251(18) 0.052(2) 0.0033(16) -0.0202(18) 0.0034(16)
C1 0.069(3) 0.044(2) 0.037(2) -0.0017(17) 0.0121(19) 0.006(2)
C25 0.029(2) 0.0356(18) 0.0367(18) -0.0085(15) -0.0109(14) 0.0065(15)
C18 0.031(2) 0.0283(17) 0.0368(18) -0.0060(14) -0.0053(14) 0.0025(14)
C13 0.032(2) 0.044(2) 0.0331(18) -0.0136(16) -0.0057(15) -0.0019(16)
C14 0.039(2) 0.053(2) 0.050(2) -0.0204(19) -0.0057(17) 0.0047(18)
C24 0.033(2) 0.0376(18) 0.0313(16) -0.0072(14) -0.0067(14) -0.0015(15)
C4 0.046(2) 0.0276(16) 0.0327(17) -0.0055(13) -0.0089(15) 0.0077(15)
C8 0.042(3) 0.0225(17) 0.063(3) 0.0007(16) -0.026(2) -0.0007(15)
C16 0.059(3) 0.055(2) 0.037(2) -0.0105(18) 0.0062(19) -0.006(2)
C15 0.049(2) 0.0336(18) 0.040(2) 0.0058(16) -0.0121(16) 0.0014(16)
C17 0.048(2) 0.040(2) 0.050(2) -0.0025(16) 0.0069(18) 0.0019(17)

loop_
_atom_type_symbol
_atom_type_description
_atom_type_scat_dispersion_real
_atom_type_scat_dispersion_imag
_atom_type_scat_source
C C 0.0181 0.0091 'International Tables Vol C Tables 4.2.6.8 and 6.1.1.4'
H H 0.0000 0.0000 'International Tables Vol C Tables 4.2.6.8 and 6.1.1.4'
N N 0.0311 0.0180 'International Tables Vol C Tables 4.2.6.8 and 6.1.1.4'
O O 0.0492 0.0322 'International Tables Vol C Tables 4.2.6.8 and 6.1.1.4'

loop_
_geom_angle_atom_site_label_1
_geom_angle_atom_site_label_2
_geom_angle_atom_site_label_3
_geom_angle
_geom_angle_site_symmetry_1
_geom_angle_site_symmetry_3
_geom_angle_publ_flag
C22 O6 C23 121.2(3) . . ?
C9 O3 C10 121.6(3) . . ?
C6 N2 C7 127.3(3) . . ?
C6 N2 H2 117(4) . . ?
C7 N2 H2 116(4) . . ?
C20 N8 C22 121.1(3) . . ?
C1 N1 C5 112.5(3) . . ?
C1 N1 C2 113.4(3) . . ?
C5 N1 C2 103.0(3) . . ?
C20 N7 C21 121.8(4) . . ?
C20 N7 H7 118(3) . . ?
C21 N7 H7 120(3) . . ?
C19 N6 C20 127.2(3) . . ?
C19 N6 H6 118(3) . . ?
C20 N6 H6 114(4) . . ?
C7 N4 C9 120.5(3) . . ?
C7 N3 C8 122.1(3) . . ?
C7 N3 H3 115(3) . . ?
C8 N3 H3 121(3) . . ?
N8 C20 N7 118.8(3) . . ?
N8 C20 N6 124.0(3) . . ?
N7 C20 N6 117.2(3) . . ?
O5 C22 O6 123.7(3) . . ?
O5 C22 N8 128.1(3) . . ?
O6 C22 N8 108.2(3) . . ?
C18 N5 C14 111.9(3) . . ?
C18 N5 C15 108.0(3) . . ?
C14 N5 C15 111.8(3) . . ?
O1 C6 N2 125.0(3) . . ?
O1 C6 C5 120.8(3) . . ?
N2 C6 C5 114.2(3) . . ?
O4 C19 N6 124.4(3) . . ?
O4 C19 C18 120.3(3) . . ?
N6 C19 C18 115.2(3) . . ?
N1 C2 C3 104.2(3) . . ?
N1 C2 H2A 110.9 . . ?
C3 C2 H2A 110.9 . . ?
N1 C2 H2B 110.9 . . ?
C3 C2 H2B 110.9 . . ?
H2A C2 H2B 108.9 . . ?
C23 C26 H26A 109.5 . . ?
C23 C26 H26B 109.5 . . ?
H26A C26 H26B 109.5 . . ?
C23 C26 H26C 109.5 . . ?
H26A C26 H26C 109.5 . . ?
H26B C26 H26C 109.5 . . ?
C10 C12 H12A 109.5 . . ?
C10 C12 H12B 109.5 . . ?
H12A C12 H12B 109.5 . . ?
C10 C12 H12C 109.5 . . ?
H12A C12 H12C 109.5 . . ?
H12B C12 H12C 109.5 . . ?
C10 C11 H11A 109.5 . . ?
C10 C11 H11B 109.5 . . ?
H11A C11 H11B 109.5 . . ?
C10 C11 H11C 109.5 . . ?
H11A C11 H11C 109.5 . . ?
H11B C11 H11C 109.5 . . ?
N1 C5 C6 112.9(3) . . ?
N1 C5 C4 104.6(3) . . ?
C6 C5 C4 110.8(3) . . ?
N1 C5 H5 109.5 . . ?
C6 C5 H5 109.5 . . ?
C4 C5 H5 109.5 . . ?
O3 C10 C11 102.2(3) . . ?
O3 C10 C12 111.8(3) . . ?
C11 C10 C12 110.1(3) . . ?
O3 C10 C13 109.4(3) . . ?
C11 C10 C13 111.4(3) . . ?
C12 C10 C13 111.7(3) . . ?
O2 C9 O3 122.6(3) . . ?
O2 C9 N4 129.3(3) . . ?
O3 C9 N4 108.1(3) . . ?
O6 C23 C24 102.0(3) . . ?
O6 C23 C26 108.6(3) . . ?
C24 C23 C26 111.8(3) . . ?
O6 C23 C25 111.7(3) . . ?
C24 C23 C25 109.8(3) . . ?
C26 C23 C25 112.4(3) . . ?
C2 C3 C4 103.8(3) . . ?
C2 C3 H3A 111.0 . . ?
C4 C3 H3A 111.0 . . ?
C2 C3 H3B 111.0 . . ?
C4 C3 H3B 111.0 . . ?
H3A C3 H3B 109.0 . . ?
N4 C7 N3 119.3(3) . . ?
N4 C7 N2 124.2(3) . . ?
N3 C7 N2 116.4(3) . . ?
N7 C21 H21A 109.5 . . ?
N7 C21 H21B 109.5 . . ?
H21A C21 H21B 109.5 . . ?
N7 C21 H21C 109.5 . . ?
H21A C21 H21C 109.5 . . ?
H21B C21 H21C 109.5 . . ?
N1 C1 H1A 109.5 . . ?
N1 C1 H1B 109.5 . . ?
H1A C1 H1B 109.5 . . ?
N1 C1 H1C 109.5 . . ?
H1A C1 H1C 109.5 . . ?
H1B C1 H1C 109.5 . . ?
C23 C25 H25A 109.5 . . ?
C23 C25 H25B 109.5 . . ?
H25A C25 H25B 109.5 . . ?
C23 C25 H25C 109.5 . . ?
H25A C25 H25C 109.5 . . ?
H25B C25 H25C 109.5 . . ?
N5 C18 C19 114.6(3) . . ?
N5 C18 C17 105.8(3) . . ?
C19 C18 C17 109.1(3) . . ?
N5 C18 H18 109.0 . . ?
C19 C18 H18 109.0 . . ?
C17 C18 H18 109.0 . . ?
C10 C13 H13A 109.5 . . ?
C10 C13 H13B 109.5 . . ?
H13A C13 H13B 109.5 . . ?
C10 C13 H13C 109.5 . . ?
H13A C13 H13C 109.5 . . ?
H13B C13 H13C 109.5 . . ?
N5 C14 H14A 109.5 . . ?
N5 C14 H14B 109.5 . . ?
H14A C14 H14B 109.5 . . ?
N5 C14 H14C 109.5 . . ?
H14A C14 H14C 109.5 . . ?
H14B C14 H14C 109.5 . . ?
C23 C24 H24A 109.5 . . ?
C23 C24 H24B 109.5 . . ?
H24A C24 H24B 109.5 . . ?
C23 C24 H24C 109.5 . . ?
H24A C24 H24C 109.5 . . ?
H24B C24 H24C 109.5 . . ?
C5 C4 C3 103.9(3) . . ?
C5 C4 H4A 111.0 . . ?
C3 C4 H4A 111.0 . . ?
C5 C4 H4B 111.0 . . ?
C3 C4 H4B 111.0 . . ?
H4A C4 H4B 109.0 . . ?
N3 C8 H8A 109.5 . . ?
N3 C8 H8B 109.5 . . ?
H8A C8 H8B 109.5 . . ?
N3 C8 H8C 109.5 . . ?
H8A C8 H8C 109.5 . . ?
H8B C8 H8C 109.5 . . ?
C17 C16 C15 101.3(3) . . ?
C17 C16 H16A 111.5 . . ?
C15 C16 H16A 111.5 . . ?
C17 C16 H16B 111.5 . . ?
C15 C16 H16B 111.5 . . ?
H16A C16 H16B 109.3 . . ?
N5 C15 C16 101.2(3) . . ?
N5 C15 H15A 111.5 . . ?
C16 C15 H15A 111.5 . . ?
N5 C15 H15B 111.5 . . ?
C16 C15 H15B 111.5 . . ?
H15A C15 H15B 109.4 . . ?
C16 C17 C18 103.3(3) . . ?
C16 C17 H17A 111.1 . . ?
C18 C17 H17A 111.1 . . ?
C16 C17 H17B 111.1 . . ?
C18 C17 H17B 111.1 . . ?
H17A C17 H17B 109.1 . . ?

loop_
_geom_bond_atom_site_label_1
_geom_bond_atom_site_label_2
_geom_bond_distance
_geom_bond_site_symmetry_2
_geom_bond_publ_flag
O6 C22 1.339(4) . ?
O6 C23 1.469(4) . ?
O1 C6 1.228(4) . ?
O2 C9 1.232(4) . ?
O3 C9 1.356(4) . ?
O3 C10 1.474(4) . ?
O4 C19 1.222(4) . ?
O5 C22 1.233(4) . ?
N2 C6 1.349(5) . ?
N2 C7 1.404(4) . ?
N2 H2 0.96(7) . ?
N8 C20 1.311(5) . ?
N8 C22 1.375(4) . ?
N1 C1 1.443(5) . ?
N1 C5 1.455(4) . ?
N1 C2 1.469(4) . ?
N7 C20 1.326(5) . ?
N7 C21 1.455(5) . ?
N7 H7 0.73(4) . ?
N6 C19 1.367(5) . ?
N6 C20 1.396(5) . ?
N6 H6 0.81(6) . ?
N4 C7 1.311(5) . ?
N4 C9 1.366(4) . ?
N3 C7 1.325(5) . ?
N3 C8 1.451(5) . ?
N3 H3 0.92(4) . ?
N5 C18 1.443(5) . ?
N5 C14 1.448(5) . ?
N5 C15 1.457(5) . ?
C6 C5 1.521(4) . ?
C19 C18 1.518(5) . ?
C2 C3 1.509(6) . ?
C2 H2A 0.9700 . ?
C2 H2B 0.9700 . ?
C26 C23 1.524(5) . ?
C26 H26A 0.9600 . ?
C26 H26B 0.9600 . ?
C26 H26C 0.9600 . ?
C12 C10 1.518(5) . ?
C12 H12A 0.9600 . ?
C12 H12B 0.9600 . ?
C12 H12C 0.9600 . ?
C11 C10 1.517(5) . ?
C11 H11A 0.9600 . ?
C11 H11B 0.9600 . ?
C11 H11C 0.9600 . ?
C5 C4 1.547(5) . ?
C5 H5 0.9800 . ?
C10 C13 1.523(5) . ?
C23 C24 1.520(5) . ?
C23 C25 1.528(5) . ?
C3 C4 1.552(5) . ?
C3 H3A 0.9700 . ?
C3 H3B 0.9700 . ?
C21 H21A 0.9600 . ?
C21 H21B 0.9600 . ?
C21 H21C 0.9600 . ?
C1 H1A 0.9600 . ?
C1 H1B 0.9600 . ?
C1 H1C 0.9600 . ?
C25 H25A 0.9600 . ?
C25 H25B 0.9600 . ?
C25 H25C 0.9600 . ?
C18 C17 1.567(6) . ?
C18 H18 0.9800 . ?
C13 H13A 0.9600 . ?
C13 H13B 0.9600 . ?
C13 H13C 0.9600 . ?
C14 H14A 0.9600 . ?
C14 H14B 0.9600 . ?
C14 H14C 0.9600 . ?
C24 H24A 0.9600 . ?
C24 H24B 0.9600 . ?
C24 H24C 0.9600 . ?
C4 H4A 0.9700 . ?
C4 H4B 0.9700 . ?
C8 H8A 0.9600 . ?
C8 H8B 0.9600 . ?
C8 H8C 0.9600 . ?
C16 C17 1.528(6) . ?
C16 C15 1.552(6) . ?
C16 H16A 0.9700 . ?
C16 H16B 0.9700 . ?
C15 H15A 0.9700 . ?
C15 H15B 0.9700 . ?
C17 H17A 0.9700 . ?
C17 H17B 0.9700 . ?
